data_1529293
loop_
_publ_author_name
'Komine, Keita'
'Nomura, Yusuke'
'Ishihara, Jun'
'Hatakeyama, Susumi'

_publ_section_title
;
 Total Synthesis of (-)-N-Methylwelwitindolinone C Isothiocyanate Based on
 a Pd-Catalyzed Tandem Enolate Coupling Strategy.
;
_journal_issue 15
_journal_name_full 'Organic letters'
_journal_page_first 3918
_journal_page_last 3921
_journal_paper_doi 10.1021/acs.orglett.5b01952
_journal_volume 17
_journal_year 2015
_chemical_formula_moiety 'C21 H22 N2 O2'
_chemical_formula_sum 'C21 H22 N2 O2'
_chemical_formula_weight 334.42
_space_group_IT_number 19
_symmetry_cell_setting orthorhombic
_symmetry_Int_Tables_number 19
_symmetry_space_group_name_Hall 'P 2ac 2ab'
_symmetry_space_group_name_H-M 'P 21 21 21'
_atom_sites_solution_hydrogens geom
_atom_sites_solution_primary direct
_atom_sites_solution_secondary difmap
_cell_angle_alpha 90.0000
_cell_angle_beta 90.0000
_cell_angle_gamma 90.0000
_cell_formula_units_Z 4
_cell_length_a 8.8494(15)
_cell_length_b 10.974(2)
_cell_length_c 17.557(4)
_cell_measurement_reflns_used 6057
_cell_measurement_temperature 93
_cell_measurement_theta_max 27.47
_cell_measurement_theta_min 3.18
_cell_volume 1705.0(6)
_computing_cell_refinement CrystalClear
_computing_data_collection 'CrystalClear (Rigaku Inc., 2008)'
_computing_data_reduction CrystalClear
_computing_molecular_graphics 'CrystalStructure 4.0'
_computing_publication_material 'CrystalStructure 4.0 (Rigaku, 2010)'
_computing_structure_refinement 'SHELXL97 (Sheldrick, 2008)'
_computing_structure_solution 'Il Milione (Burla, et al., 2007)'
_diffrn_ambient_temperature 93
_diffrn_detector_area_resol_mean 7.111
_diffrn_measured_fraction_theta_full 0.988
_diffrn_measured_fraction_theta_max 0.988
_diffrn_measurement_device_type 'Rigaku Saturn724'
_diffrn_measurement_method \w
_diffrn_radiation_type 'Mo K\a'
_diffrn_radiation_wavelength 0.71075
_diffrn_reflns_av_R_equivalents 0.0257
_diffrn_reflns_limit_h_max 11
_diffrn_reflns_limit_h_min -10
_diffrn_reflns_limit_k_max 14
_diffrn_reflns_limit_k_min -14
_diffrn_reflns_limit_l_max 18
_diffrn_reflns_limit_l_min -22
_diffrn_reflns_number 14263
_diffrn_reflns_theta_full 27.49
_diffrn_reflns_theta_max 27.49
_diffrn_standards_number 0
_exptl_absorpt_coefficient_mu 0.084
_exptl_absorpt_correction_T_max 0.990
_exptl_absorpt_correction_T_min 0.951
_exptl_absorpt_correction_type multi-scan
_exptl_absorpt_process_details 'REQAB (Rigaku, 1998)'
_exptl_crystal_colour colorless
_exptl_crystal_density_diffrn 1.303
_exptl_crystal_density_method 'not measured'
_exptl_crystal_description prism
_exptl_crystal_F_000 712.00
_exptl_crystal_size_max 0.230
_exptl_crystal_size_mid 0.140
_exptl_crystal_size_min 0.120
_refine_diff_density_max 0.220
_refine_diff_density_min -0.190
_refine_ls_extinction_method none
_refine_ls_goodness_of_fit_ref 1.041
_refine_ls_hydrogen_treatment constr
_refine_ls_number_parameters 226
_refine_ls_number_reflns 2218
_refine_ls_number_restraints 0
_refine_ls_R_factor_gt 0.0317
_refine_ls_shift/su_max 0.000
_refine_ls_structure_factor_coef Fsqd
_refine_ls_weighting_details 'w = 1/[\s^2^(Fo^2^)+(0.0467P)^2^+0.3785P] where P=(Fo^2^+2Fc^2^)/3'
_refine_ls_weighting_scheme calc
_refine_ls_wR_factor_ref 0.0791
_reflns_number_gt 2091
_reflns_number_total 2218
_reflns_threshold_expression F^2^>2.0\s(F^2^)
_cod_data_source_file ol5b01952_si_002.cif
_cod_data_source_block 1459a
_cod_depositor_comments 'Adding full bibliography for 1529293--1529294.cif.'
_cod_database_code 1529293

loop_
_symmetry_equiv_pos_site_id
_symmetry_equiv_pos_as_xyz
1 +X,+Y,+Z
2 1/2+X,1/2-Y,-Z
3 -X,1/2+Y,1/2-Z
4 1/2-X,-Y,1/2+Z

loop_
_atom_site_label
_atom_site_type_symbol
_atom_site_fract_x
_atom_site_fract_y
_atom_site_fract_z
_atom_site_U_iso_or_equiv
_atom_site_adp_type
_atom_site_occupancy
_atom_site_symmetry_multiplicity
_atom_site_calc_flag
_atom_site_refinement_flags
O1 O 0.68653(14) 0.57525(12) 0.51874(7) 0.0190(3) Uani 1.0 4 d .
O2 O 0.87921(14) 0.80818(11) 0.44874(7) 0.0183(3) Uani 1.0 4 d .
N1 N 0.95174(16) 0.17655(12) 0.36661(8) 0.0154(3) Uani 1.0 4 d .
N2 N 0.44501(18) 0.62706(15) 0.38419(9) 0.0230(4) Uani 1.0 4 d .
C1 C 1.00737(19) 0.23255(15) 0.43029(10) 0.0160(4) Uani 1.0 4 d .
C2 C 0.95343(18) 0.34938(15) 0.43717(9) 0.0139(4) Uani 1.0 4 d .
C3 C 0.85326(18) 0.36694(15) 0.37291(9) 0.0136(4) Uani 1.0 4 d .
C4 C 0.85671(18) 0.25623(15) 0.32997(9) 0.0146(4) Uani 1.0 4 d .
C5 C 0.9804(2) 0.05074(15) 0.34408(10) 0.0190(4) Uani 1.0 4 d .
C6 C 0.75902(19) 0.46107(15) 0.34488(9) 0.0135(4) Uani 1.0 4 d .
C7 C 0.6823(2) 0.44319(15) 0.27672(10) 0.0175(4) Uani 1.0 4 d .
C8 C 0.6906(2) 0.33371(16) 0.23590(10) 0.0194(4) Uani 1.0 4 d .
C9 C 0.7763(2) 0.23797(16) 0.26280(9) 0.0172(4) Uani 1.0 4 d .
C10 C 0.9983(2) 0.43322(15) 0.50224(9) 0.0149(4) Uani 1.0 4 d .
C11 C 0.94954(19) 0.56760(15) 0.48693(9) 0.0144(4) Uani 1.0 4 d .
C12 C 0.78247(19) 0.57670(14) 0.46966(9) 0.0135(4) Uani 1.0 4 d .
C13 C 0.73681(19) 0.58496(15) 0.38441(9) 0.0129(4) Uani 1.0 4 d .
C14 C 0.5724(2) 0.61014(15) 0.38398(9) 0.0156(4) Uani 1.0 4 d .
C15 C 0.9273(3) 0.38812(17) 0.57747(10) 0.0210(4) Uani 1.0 4 d .
C16 C 1.1709(2) 0.43055(17) 0.51269(11) 0.0205(4) Uani 1.0 4 d .
C17 C 1.04371(19) 0.63292(15) 0.42563(10) 0.0163(4) Uani 1.0 4 d .
C18 C 0.95353(19) 0.73779(15) 0.39128(9) 0.0153(4) Uani 1.0 4 d .
C19 C 0.82784(19) 0.68833(15) 0.34032(9) 0.0143(4) Uani 1.0 4 d .
C20 C 0.7297(2) 0.78801(15) 0.30871(10) 0.0170(4) Uani 1.0 4 d .
C21 C 0.7275(3) 0.81878(18) 0.23592(11) 0.0253(4) Uani 1.0 4 d .
H2 H 0.9433 0.8337 0.4802 0.0220 Uiso 1.0 4 calc R
H1 H 1.0748 0.1953 0.4654 0.0192 Uiso 1.0 4 calc R
H5A H 0.9894 0.0461 0.2885 0.0228 Uiso 1.0 4 calc R
H5B H 0.8964 -0.0009 0.3610 0.0228 Uiso 1.0 4 calc R
H5C H 1.0745 0.0224 0.3676 0.0228 Uiso 1.0 4 calc R
H7 H 0.6220 0.5076 0.2571 0.0210 Uiso 1.0 4 calc R
H8 H 0.6368 0.3254 0.1894 0.0232 Uiso 1.0 4 calc R
H9 H 0.7803 0.1624 0.2365 0.0206 Uiso 1.0 4 calc R
H11 H 0.9664 0.6131 0.5355 0.0173 Uiso 1.0 4 calc R
H15A H 0.9626 0.4392 0.6196 0.0252 Uiso 1.0 4 calc R
H15B H 0.9574 0.3034 0.5866 0.0252 Uiso 1.0 4 calc R
H15C H 0.8170 0.3931 0.5739 0.0252 Uiso 1.0 4 calc R
H16A H 1.2016 0.3505 0.5321 0.0246 Uiso 1.0 4 calc R
H16B H 1.2010 0.4938 0.5491 0.0246 Uiso 1.0 4 calc R
H16C H 1.2202 0.4456 0.4636 0.0246 Uiso 1.0 4 calc R
H17A H 1.1380 0.6647 0.4486 0.0195 Uiso 1.0 4 calc R
H17B H 1.0716 0.5744 0.3851 0.0195 Uiso 1.0 4 calc R
H18 H 1.0221 0.7914 0.3608 0.0183 Uiso 1.0 4 calc R
H19 H 0.8781 0.6482 0.2959 0.0171 Uiso 1.0 4 calc R
H20 H 0.6658 0.8312 0.3428 0.0204 Uiso 1.0 4 calc R
H21A H 0.7902 0.7771 0.2006 0.0304 Uiso 1.0 4 calc R
H21B H 0.6632 0.8826 0.2190 0.0304 Uiso 1.0 4 calc R

loop_
_atom_site_aniso_label
_atom_site_aniso_U_11
_atom_site_aniso_U_22
_atom_site_aniso_U_33
_atom_site_aniso_U_12
_atom_site_aniso_U_13
_atom_site_aniso_U_23
O1 0.0181(7) 0.0236(6) 0.0154(6) 0.0019(6) 0.0031(5) 0.0006(6)
O2 0.0210(6) 0.0154(6) 0.0186(6) 0.0004(5) -0.0031(5) -0.0048(5)
N1 0.0155(7) 0.0120(7) 0.0188(7) 0.0000(6) 0.0014(6) 0.0009(6)
N2 0.0188(8) 0.0292(9) 0.0210(8) 0.0049(7) 0.0020(7) 0.0053(7)
C1 0.0143(8) 0.0163(8) 0.0175(8) -0.0006(7) -0.0001(7) 0.0021(7)
C2 0.0114(8) 0.0152(8) 0.0150(8) -0.0011(7) 0.0008(6) 0.0014(6)
C3 0.0122(8) 0.0132(8) 0.0154(8) -0.0015(7) 0.0017(7) -0.0004(7)
C4 0.0134(8) 0.0135(8) 0.0170(8) -0.0014(7) 0.0027(7) 0.0007(7)
C5 0.0231(9) 0.0128(8) 0.0211(8) 0.0012(7) 0.0034(8) 0.0001(7)
C6 0.0122(8) 0.0134(8) 0.0149(8) -0.0010(7) 0.0000(7) -0.0017(6)
C7 0.0162(8) 0.0170(8) 0.0194(8) 0.0008(7) -0.0035(7) -0.0007(7)
C8 0.0201(9) 0.0206(9) 0.0174(8) -0.0022(8) -0.0039(7) -0.0026(7)
C9 0.0187(9) 0.0148(8) 0.0179(8) -0.0035(7) 0.0022(7) -0.0044(7)
C10 0.0147(8) 0.0148(8) 0.0153(8) 0.0003(7) -0.0031(7) 0.0004(7)
C11 0.0134(8) 0.0151(8) 0.0146(7) 0.0003(7) -0.0011(7) -0.0018(7)
C12 0.0156(9) 0.0102(7) 0.0148(7) -0.0004(7) 0.0000(7) -0.0008(6)
C13 0.0111(8) 0.0133(8) 0.0143(7) 0.0014(6) -0.0003(6) 0.0000(7)
C14 0.0174(9) 0.0149(8) 0.0146(8) 0.0007(7) 0.0008(7) 0.0015(6)
C15 0.0265(10) 0.0221(9) 0.0144(8) 0.0014(8) -0.0013(8) 0.0018(7)
C16 0.0171(9) 0.0192(8) 0.0253(9) 0.0007(8) -0.0074(8) -0.0016(8)
C17 0.0130(8) 0.0152(8) 0.0206(8) -0.0004(7) -0.0004(7) 0.0010(7)
C18 0.0154(8) 0.0120(7) 0.0183(8) -0.0014(7) 0.0002(7) -0.0006(7)
C19 0.0155(8) 0.0137(8) 0.0137(7) -0.0002(7) 0.0018(7) -0.0010(6)
C20 0.0159(9) 0.0139(8) 0.0213(8) -0.0007(7) -0.0005(7) -0.0001(7)
C21 0.0264(10) 0.0273(10) 0.0222(9) 0.0020(9) -0.0030(8) 0.0053(8)

loop_
_atom_type_symbol
_atom_type_description
_atom_type_scat_dispersion_real
_atom_type_scat_dispersion_imag
_atom_type_scat_source
C C 0.0033 0.0016
;
International Tables for Crystallography
(1992, Vol. C, Tables 4.2.6.8 and 6.1.1.4)
;
H H 0.0000 0.0000
;
International Tables for Crystallography
(1992, Vol. C, Table 6.1.1.4)
;
N N 0.0061 0.0033
;
International Tables for Crystallography
(1992, Vol. C, Tables 4.2.6.8 and 6.1.1.4)
;
O O 0.0106 0.0060
;
International Tables for Crystallography
(1992, Vol. C, Tables 4.2.6.8 and 6.1.1.4)
;

loop_
_geom_angle_atom_site_label_1
_geom_angle_atom_site_label_2
_geom_angle_atom_site_label_3
_geom_angle
_geom_angle_publ_flag
C1 N1 C4 108.50(14) yes
C1 N1 C5 125.78(14) yes
C4 N1 C5 125.60(14) yes
N1 C1 C2 111.49(15) yes
C1 C2 C3 105.58(15) yes
C1 C2 C10 122.72(15) yes
C3 C2 C10 131.70(15) yes
C2 C3 C4 106.54(14) yes
C2 C3 C6 136.77(16) yes
C4 C3 C6 116.69(15) yes
N1 C4 C3 107.88(14) yes
N1 C4 C9 128.19(16) yes
C3 C4 C9 123.92(16) yes
C3 C6 C7 118.95(15) yes
C3 C6 C13 124.26(15) yes
C7 C6 C13 116.78(15) yes
C6 C7 C8 122.40(16) yes
C7 C8 C9 120.47(17) yes
C4 C9 C8 117.49(16) yes
C2 C10 C11 111.75(14) yes
C2 C10 C15 110.04(14) yes
C2 C10 C16 109.73(14) yes
C11 C10 C15 109.75(14) yes
C11 C10 C16 108.25(14) yes
C15 C10 C16 107.21(14) yes
C10 C11 C12 111.56(14) yes
C10 C11 C17 114.28(14) yes
C12 C11 C17 111.01(14) yes
O1 C12 C11 122.84(15) yes
O1 C12 C13 120.31(15) yes
C11 C12 C13 116.83(14) yes
C6 C13 C12 110.48(13) yes
C6 C13 C14 106.74(14) yes
C6 C13 C19 110.22(13) yes
C12 C13 C14 105.75(13) yes
C12 C13 C19 112.24(13) yes
C14 C13 C19 111.20(14) yes
N2 C14 C13 178.52(18) yes
C11 C17 C18 110.17(14) yes
O2 C18 C17 111.67(13) yes
O2 C18 C19 105.68(13) yes
C17 C18 C19 110.16(14) yes
C13 C19 C18 109.69(13) yes
C13 C19 C20 113.93(14) yes
C18 C19 C20 112.25(14) yes
C19 C20 C21 123.46(17) yes
C18 O2 H2 109.471 no
N1 C1 H1 124.259 no
C2 C1 H1 124.252 no
N1 C5 H5A 109.467 no
N1 C5 H5B 109.474 no
N1 C5 H5C 109.470 no
H5A C5 H5B 109.469 no
H5A C5 H5C 109.473 no
H5B C5 H5C 109.475 no
C6 C7 H7 118.803 no
C8 C7 H7 118.795 no
C7 C8 H8 119.761 no
C9 C8 H8 119.770 no
C4 C9 H9 121.256 no
C8 C9 H9 121.254 no
C10 C11 H11 106.486 no
C12 C11 H11 106.487 no
C17 C11 H11 106.479 no
C10 C15 H15A 109.467 no
C10 C15 H15B 109.464 no
C10 C15 H15C 109.468 no
H15A C15 H15B 109.479 no
H15A C15 H15C 109.480 no
H15B C15 H15C 109.469 no
C10 C16 H16A 109.474 no
C10 C16 H16B 109.475 no
C10 C16 H16C 109.468 no
H16A C16 H16B 109.467 no
H16A C16 H16C 109.471 no
H16B C16 H16C 109.473 no
C11 C17 H17A 109.626 no
C11 C17 H17B 109.626 no
C18 C17 H17A 109.618 no
C18 C17 H17B 109.615 no
H17A C17 H17B 108.149 no
O2 C18 H18 109.751 no
C17 C18 H18 109.757 no
C19 C18 H18 109.752 no
C13 C19 H19 106.847 no
C18 C19 H19 106.852 no
C20 C19 H19 106.847 no
C19 C20 H20 118.271 no
C21 C20 H20 118.269 no
C20 C21 H21A 119.997 no
C20 C21 H21B 119.995 no
H21A C21 H21B 120.008 no

loop_
_geom_bond_atom_site_label_1
_geom_bond_atom_site_label_2
_geom_bond_distance
_geom_bond_publ_flag
O1 C12 1.210(2) yes
O2 C18 1.431(2) yes
N1 C1 1.367(3) yes
N1 C4 1.373(3) yes
N1 C5 1.458(3) yes
N2 C14 1.142(3) yes
C1 C2 1.373(3) yes
C2 C3 1.448(3) yes
C2 C10 1.520(3) yes
C3 C4 1.430(3) yes
C3 C6 1.416(3) yes
C4 C9 1.392(3) yes
C6 C7 1.390(3) yes
C6 C13 1.539(3) yes
C7 C8 1.401(3) yes
C8 C9 1.379(3) yes
C10 C11 1.560(3) yes
C10 C15 1.544(3) yes
C10 C16 1.539(3) yes
C11 C12 1.513(3) yes
C11 C17 1.538(3) yes
C12 C13 1.553(3) yes
C13 C14 1.481(3) yes
C13 C19 1.592(3) yes
C17 C18 1.525(3) yes
C18 C19 1.527(3) yes
C19 C20 1.503(3) yes
C20 C21 1.322(3) yes
O2 H2 0.840 no
C1 H1 0.950 no
C5 H5A 0.980 no
C5 H5B 0.980 no
C5 H5C 0.980 no
C7 H7 0.950 no
C8 H8 0.950 no
C9 H9 0.950 no
C11 H11 1.000 no
C15 H15A 0.980 no
C15 H15B 0.980 no
C15 H15C 0.980 no
C16 H16A 0.980 no
C16 H16B 0.980 no
C16 H16C 0.980 no
C17 H17A 0.990 no
C17 H17B 0.990 no
C18 H18 1.000 no
C19 H19 1.000 no
C20 H20 0.950 no
C21 H21A 0.950 no
C21 H21B 0.950 no

loop_
_geom_contact_atom_site_label_1
_geom_contact_atom_site_label_2
_geom_contact_distance
_geom_contact_publ_flag
_geom_contact_site_symmetry_2
O1 O2 3.3094(19) no .
O1 N2 3.236(2) no .
O1 C6 3.361(2) no .
O1 C10 3.182(3) no .
O1 C14 2.601(2) no .
O1 C15 3.134(3) no .
O1 C19 3.594(2) no .
O2 C11 2.794(2) no .
O2 C12 2.706(2) no .
O2 C13 2.977(2) no .
O2 C20 2.801(3) no .
N1 C6 3.578(3) no .
N2 C6 3.394(3) no .
N2 C7 3.470(3) no .
N2 C12 3.388(3) no .
N2 C19 3.539(3) no .
N2 C20 3.350(3) no .
C1 C9 3.582(3) no .
C1 C15 3.177(3) no .
C1 C16 2.985(3) no .
C2 C12 2.973(3) no .
C2 C13 3.349(3) no .
C2 C17 3.219(3) no .
C3 C8 2.827(3) no .
C3 C11 3.096(3) no .
C3 C12 2.929(3) no .
C3 C17 3.495(3) no .
C3 C19 3.580(3) no .
C4 C7 2.732(3) no .
C5 C9 3.085(3) no .
C6 C9 2.845(3) no .
C6 C10 3.494(3) no .
C6 C11 3.229(3) no .
C6 C17 3.452(3) no .
C6 C18 3.585(3) no .
C7 C14 2.802(3) no .
C7 C19 3.185(3) no .
C10 C13 3.522(3) no .
C11 C19 3.089(3) no .
C12 C15 3.084(3) no .
C12 C18 2.704(3) no .
C13 C17 2.860(3) no .
C14 C20 2.738(3) no .
C16 C17 2.922(3) no .
C18 C21 3.498(3) no .
O1 O2 3.0592(18) no 2_466
O1 C5 3.323(3) no 2_456
O1 C17 3.579(3) no 2_466
O1 C18 3.310(2) no 2_466
O2 O1 3.0592(18) no 2_566
O2 N2 3.074(2) no 2_566
O2 C5 3.356(3) no 1_565
O2 C14 3.514(2) no 2_566
O2 C16 3.475(3) no 2_466
N1 C16 3.471(3) no 2_456
N2 O2 3.074(2) no 2_466
N2 C8 3.321(3) no 3_655
N2 C9 3.461(3) no 3_655
C5 O1 3.323(3) no 2_556
C5 O2 3.356(3) no 1_545
C5 C18 3.541(3) no 1_545
C8 N2 3.321(3) no 3_645
C9 N2 3.461(3) no 3_645
C14 O2 3.514(2) no 2_466
C16 O2 3.475(3) no 2_566
C16 N1 3.471(3) no 2_556
C17 O1 3.579(3) no 2_566
C18 O1 3.310(2) no 2_566
C18 C5 3.541(3) no 1_565
O1 H11 2.5284 no .
O1 H15A 3.3664 no .
O1 H15C 2.5037 no .
O2 H11 2.7387 no .
O2 H17A 2.7787 no .
O2 H17B 3.2757 no .
O2 H19 3.2070 no .
O2 H20 2.6620 no .
N1 H9 2.7470 no .
N2 H7 3.0253 no .
N2 H20 3.0599 no .
C1 H5A 3.2260 no .
C1 H5B 3.0011 no .
C1 H5C 2.6231 no .
C1 H15B 2.8861 no .
C1 H15C 3.5072 no .
C1 H16A 2.7974 no .
C1 H16C 3.0585 no .
C2 H11 3.3722 no .
C2 H15A 3.3529 no .
C2 H15B 2.6715 no .
C2 H15C 2.7299 no .
C2 H16A 2.7569 no .
C2 H16B 3.3422 no .
C2 H16C 2.6273 no .
C2 H17B 2.8334 no .
C3 H1 3.1666 no .
C3 H7 3.2718 no .
C3 H9 3.3456 no .
C3 H15C 3.5552 no .
C3 H17B 2.9938 no .
C3 H19 3.3764 no .
C4 H1 3.1343 no .
C4 H5A 2.6882 no .
C4 H5B 2.8948 no .
C4 H5C 3.2760 no .
C4 H8 3.2336 no .
C5 H1 2.7841 no .
C5 H9 2.8644 no .
C6 H8 3.2928 no .
C6 H17B 3.1140 no .
C6 H19 2.4626 no .
C7 H9 3.2782 no .
C7 H19 2.8591 no .
C9 H5A 2.8625 no .
C9 H5B 3.3121 no .
C9 H7 3.2601 no .
C10 H1 2.7738 no .
C10 H17A 2.9783 no .
C10 H17B 2.6556 no .
C11 H2 2.9235 no .
C11 H15A 2.7251 no .
C11 H15B 3.3870 no .
C11 H15C 2.7162 no .
C11 H16A 3.3584 no .
C11 H16B 2.6070 no .
C11 H16C 2.7744 no .
C11 H18 3.3684 no .
C11 H19 3.5256 no .
C12 H2 3.1650 no .
C12 H15A 3.4276 no .
C12 H15C 2.7396 no .
C12 H17A 3.3116 no .
C12 H17B 2.9585 no .
C12 H19 3.2614 no .
C13 H7 2.5982 no .
C13 H11 3.3560 no .
C13 H17B 2.9651 no .
C13 H18 3.4173 no .
C13 H20 2.8684 no .
C14 H7 2.5344 no .
C14 H19 3.1438 no .
C14 H20 2.6626 no .
C15 H1 3.1709 no .
C15 H11 2.5995 no .
C15 H16A 2.5879 no .
C15 H16B 2.7311 no .
C15 H16C 3.3336 no .
C16 H1 2.8421 no .
C16 H11 2.7298 no .
C16 H15A 2.6336 no .
C16 H15B 2.6836 no .
C16 H15C 3.3373 no .
C16 H17A 2.8208 no .
C16 H17B 2.8783 no .
C17 H2 2.5619 no .
C17 H16B 2.9939 no .
C17 H16C 2.6663 no .
C17 H19 2.7138 no .
C18 H11 2.8810 no .
C18 H20 2.8732 no .
C19 H2 3.1019 no .
C19 H7 3.0642 no .
C19 H17A 3.3484 no .
C19 H17B 2.6143 no .
C19 H21A 2.6609 no .
C19 H21B 3.3478 no .
C20 H2 3.5906 no .
C20 H7 3.3469 no .
C20 H18 2.7452 no .
C21 H7 3.5601 no .
C21 H18 3.4203 no .
C21 H19 2.5282 no .
H2 H11 2.6169 no .
H2 H17A 2.5911 no .
H2 H17B 3.4896 no .
H2 H18 2.2567 no .
H2 H20 3.4420 no .
H1 H5A 3.5907 no .
H1 H5B 3.2384 no .
H1 H5C 2.5585 no .
H1 H15B 2.6488 no .
H1 H16A 2.3521 no .
H1 H16C 3.0330 no .
H5A H9 2.4266 no .
H5B H9 3.0073 no .
H7 H8 2.3301 no .
H7 H19 2.8249 no .
H7 H21A 3.4568 no .
H8 H9 2.3441 no .
H11 H15A 2.4127 no .
H11 H15B 3.5157 no .
H11 H15C 2.8343 no .
H11 H16A 3.5553 no .
H11 H16B 2.4658 no .
H11 H16C 3.1655 no .
H11 H17A 2.2264 no .
H11 H17B 2.8329 no .
H15A H16A 2.7904 no .
H15A H16B 2.5190 no .
H15A H16C 3.5651 no .
H15B H16A 2.4196 no .
H15B H16B 3.0736 no .
H15B H16C 3.5365 no .
H15C H16A 3.5134 no .
H16B H17A 2.6346 no .
H16B H17B 3.2220 no .
H16C H17A 2.5264 no .
H16C H17B 2.3720 no .
H17A H18 2.3146 no .
H17A H19 3.5369 no .
H17B H18 2.4587 no .
H17B H19 2.4577 no .
H18 H19 2.3230 no .
H18 H20 3.1984 no .
H18 H21A 3.4864 no .
H19 H20 2.8706 no .
H19 H21A 2.3257 no .
H19 H21B 3.4728 no .
H20 H21A 2.7931 no .
H20 H21B 2.2469 no .
O1 H2 2.3728 no 2_466
O1 H1 3.1419 no 2_456
O1 H5B 3.4230 no 2_456
O1 H5C 2.4728 no 2_456
O1 H8 3.5506 no 4_665
O1 H17A 2.9421 no 2_466
O1 H18 2.9544 no 2_466
O2 H5B 2.6057 no 1_565
O2 H5C 3.2471 no 1_565
O2 H16B 2.6854 no 2_466
O2 H16C 3.4135 no 2_466
O2 H17A 2.8099 no 2_466
N1 H15C 3.4814 no 2_556
N1 H16A 2.8550 no 2_456
N1 H16B 3.2576 no 2_456
N1 H19 3.2413 no 3_745
N1 H21A 2.7974 no 3_745
N2 H2 2.4195 no 2_466
N2 H8 2.6321 no 3_655
N2 H9 2.9350 no 3_655
N2 H11 3.1864 no 2_466
N2 H16C 3.1412 no 1_455
N2 H17A 2.9720 no 1_455
N2 H17B 3.3546 no 1_455
N2 H21B 3.3756 no 3_645
C1 H15C 3.0679 no 2_556
C1 H16A 2.9307 no 2_456
C1 H21A 2.9543 no 3_745
C2 H16A 3.1734 no 2_456
C2 H21A 3.4097 no 3_745
C3 H16A 3.2062 no 2_456
C3 H21A 3.5488 no 3_745
C4 H16A 3.0203 no 2_456
C4 H18 3.5387 no 3_745
C4 H19 3.4350 no 3_745
C4 H21A 3.1789 no 3_745
C5 H2 3.3897 no 1_545
C5 H15C 3.3654 no 2_556
C5 H16A 3.4620 no 2_456
C5 H16B 3.1419 no 2_456
C5 H18 2.8848 no 1_545
C5 H19 2.9584 no 3_745
C5 H21A 3.3029 no 3_745
C6 H5A 3.3633 no 3_755
C7 H5A 3.3208 no 3_755
C7 H5C 3.4367 no 3_755
C7 H15A 3.3035 no 4_664
C7 H21B 3.1293 no 3_645
C8 H5C 3.4517 no 3_755
C8 H15A 3.4945 no 4_664
C8 H18 3.0927 no 3_745
C8 H20 3.4440 no 3_645
C8 H21B 3.2734 no 3_645
C9 H17B 3.4314 no 3_745
C9 H18 2.8703 no 3_745
C9 H19 3.3747 no 3_745
C12 H2 3.2785 no 2_466
C12 H5C 3.5687 no 2_456
C12 H17A 3.4274 no 2_466
C14 H2 2.7147 no 2_466
C14 H8 3.2655 no 3_655
C14 H11 3.4787 no 2_466
C15 H1 3.3367 no 2_456
C15 H5C 3.4123 no 2_456
C15 H7 3.3832 no 4_665
C15 H21A 3.4150 no 4_665
C16 H2 3.5380 no 2_566
C16 H5B 3.0817 no 2_556
C17 H9 3.2602 no 3_755
C18 H5B 2.9605 no 1_565
C18 H5C 3.3281 no 1_565
C18 H9 3.3559 no 3_755
C19 H5A 3.1887 no 3_755
C19 H5B 3.4834 no 1_565
C20 H5B 2.8963 no 1_565
C20 H8 3.2691 no 3_655
C20 H16B 3.4689 no 2_466
C21 H5A 3.5287 no 1_565
C21 H5B 3.3127 no 1_565
C21 H8 3.4810 no 3_655
C21 H15B 3.3687 no 4_664
H2 O1 2.3728 no 2_566
H2 N2 2.4195 no 2_566
H2 C5 3.3897 no 1_565
H2 C12 3.2785 no 2_566
H2 C14 2.7147 no 2_566
H2 C16 3.5380 no 2_466
H2 H5B 2.8017 no 1_565
H2 H5C 3.0893 no 1_565
H2 H16B 2.9061 no 2_466
H2 H16C 3.2770 no 2_466
H2 H17A 2.9776 no 2_466
H1 O1 3.1419 no 2_556
H1 C15 3.3367 no 2_556
H1 H15B 3.5060 no 2_556
H1 H15C 2.4511 no 2_556
H1 H16A 3.3412 no 2_456
H1 H21A 3.2742 no 3_745
H5A C6 3.3633 no 3_745
H5A C7 3.3208 no 3_745
H5A C19 3.1887 no 3_745
H5A C21 3.5287 no 1_545
H5A H7 3.5560 no 3_745
H5A H17B 3.1109 no 3_745
H5A H18 3.0835 no 1_545
H5A H19 2.1968 no 3_745
H5A H21A 3.2042 no 3_745
H5B O1 3.4230 no 2_556
H5B O2 2.6057 no 1_545
H5B C16 3.0817 no 2_456
H5B C18 2.9605 no 1_545
H5B C19 3.4834 no 1_545
H5B C20 2.8963 no 1_545
H5B C21 3.3127 no 1_545
H5B H2 2.8017 no 1_545
H5B H16A 3.0363 no 2_456
H5B H16B 2.3436 no 2_456
H5B H16C 3.5055 no 2_456
H5B H18 2.5364 no 1_545
H5B H20 2.7683 no 1_545
H5B H21B 3.4804 no 1_545
H5C O1 2.4728 no 2_556
H5C O2 3.2471 no 1_545
H5C C7 3.4367 no 3_745
H5C C8 3.4517 no 3_745
H5C C12 3.5687 no 2_556
H5C C15 3.4123 no 2_556
H5C C18 3.3281 no 1_545
H5C H2 3.0893 no 1_545
H5C H7 3.4691 no 3_745
H5C H8 3.4937 no 3_745
H5C H15A 3.4673 no 2_556
H5C H15C 2.5534 no 2_556
H5C H18 2.5800 no 1_545
H5C H19 3.2124 no 3_745
H5C H21A 3.2677 no 3_745
H7 C15 3.3832 no 4_664
H7 H5A 3.5560 no 3_755
H7 H5C 3.4691 no 3_755
H7 H15A 2.5931 no 4_664
H7 H15C 3.4385 no 4_664
H7 H21B 2.9026 no 3_645
H8 O1 3.5506 no 4_664
H8 N2 2.6321 no 3_645
H8 C14 3.2655 no 3_645
H8 C20 3.2691 no 3_645
H8 C21 3.4810 no 3_645
H8 H5C 3.4937 no 3_755
H8 H11 2.9297 no 4_664
H8 H15A 2.9908 no 4_664
H8 H17A 3.5980 no 3_745
H8 H18 3.1665 no 3_745
H8 H20 2.7380 no 3_645
H8 H21B 3.1672 no 3_645
H9 N2 2.9350 no 3_645
H9 C17 3.2602 no 3_745
H9 C18 3.3559 no 3_745
H9 H17A 3.3287 no 3_745
H9 H17B 2.6840 no 3_745
H9 H18 2.8250 no 3_745
H9 H19 3.0801 no 3_745
H9 H21B 3.2558 no 1_545
H11 N2 3.1864 no 2_566
H11 C14 3.4787 no 2_566
H11 H8 2.9297 no 4_665
H11 H20 2.8370 no 2_566
H15A C7 3.3035 no 4_665
H15A C8 3.4945 no 4_665
H15A H5C 3.4673 no 2_456
H15A H7 2.5931 no 4_665
H15A H8 2.9908 no 4_665
H15A H20 3.1650 no 2_566
H15A H21A 3.5578 no 4_665
H15B C21 3.3687 no 4_665
H15B H1 3.5060 no 2_456
H15B H16A 3.5096 no 2_456
H15B H16C 3.5565 no 2_456
H15B H21A 3.0959 no 4_665
H15B H21B 3.2721 no 4_665
H15C N1 3.4814 no 2_456
H15C C1 3.0679 no 2_456
H15C C5 3.3654 no 2_456
H15C H1 2.4511 no 2_456
H15C H5C 2.5534 no 2_456
H15C H7 3.4385 no 4_665
H15C H16A 3.4135 no 2_456
H15C H21A 3.0545 no 4_665
H16A N1 2.8550 no 2_556
H16A C1 2.9307 no 2_556
H16A C2 3.1734 no 2_556
H16A C3 3.2062 no 2_556
H16A C4 3.0203 no 2_556
H16A C5 3.4620 no 2_556
H16A H1 3.3412 no 2_556
H16A H5B 3.0363 no 2_556
H16A H15B 3.5096 no 2_556
H16A H15C 3.4135 no 2_556
H16B O2 2.6854 no 2_566
H16B N1 3.2576 no 2_556
H16B C5 3.1419 no 2_556
H16B C20 3.4689 no 2_566
H16B H2 2.9061 no 2_566
H16B H5B 2.3436 no 2_556
H16B H20 2.7181 no 2_566
H16C O2 3.4135 no 2_566
H16C N2 3.1412 no 1_655
H16C H2 3.2770 no 2_566
H16C H5B 3.5055 no 2_556
H16C H15B 3.5565 no 2_556
H16C H21A 3.4254 no 3_745
H16C H21B 3.4374 no 3_745
H17A O1 2.9421 no 2_566
H17A O2 2.8099 no 2_566
H17A N2 2.9720 no 1_655
H17A C12 3.4274 no 2_566
H17A H2 2.9776 no 2_566
H17A H8 3.5980 no 3_755
H17A H9 3.3287 no 3_755
H17B N2 3.3546 no 1_655
H17B C9 3.4314 no 3_755
H17B H5A 3.1109 no 3_755
H17B H9 2.6840 no 3_755
H18 O1 2.9544 no 2_566
H18 C4 3.5387 no 3_755
H18 C5 2.8848 no 1_565
H18 C8 3.0927 no 3_755
H18 C9 2.8703 no 3_755
H18 H5A 3.0835 no 1_565
H18 H5B 2.5364 no 1_565
H18 H5C 2.5800 no 1_565
H18 H8 3.1665 no 3_755
H18 H9 2.8250 no 3_755
H19 N1 3.2413 no 3_755
H19 C4 3.4350 no 3_755
H19 C5 2.9584 no 3_755
H19 C9 3.3747 no 3_755
H19 H5A 2.1968 no 3_755
H19 H5C 3.2124 no 3_755
H19 H9 3.0801 no 3_755
H20 C8 3.4440 no 3_655
H20 H5B 2.7683 no 1_565
H20 H8 2.7380 no 3_655
H20 H11 2.8370 no 2_466
H20 H15A 3.1650 no 2_466
H20 H16B 2.7181 no 2_466
H21A N1 2.7974 no 3_755
H21A C1 2.9543 no 3_755
H21A C2 3.4097 no 3_755
H21A C3 3.5488 no 3_755
H21A C4 3.1789 no 3_755
H21A C5 3.3029 no 3_755
H21A C15 3.4150 no 4_664
H21A H1 3.2742 no 3_755
H21A H5A 3.2042 no 3_755
H21A H5C 3.2677 no 3_755
H21A H15A 3.5578 no 4_664
H21A H15B 3.0959 no 4_664
H21A H15C 3.0545 no 4_664
H21A H16C 3.4254 no 3_755
H21B N2 3.3756 no 3_655
H21B C7 3.1293 no 3_655
H21B C8 3.2734 no 3_655
H21B H5B 3.4804 no 1_565
H21B H7 2.9026 no 3_655
H21B H8 3.1672 no 3_655
H21B H9 3.2558 no 1_565
H21B H15B 3.2721 no 4_664
H21B H16C 3.4374 no 3_755

loop_
_geom_torsion_atom_site_label_1
_geom_torsion_atom_site_label_2
_geom_torsion_atom_site_label_3
_geom_torsion_atom_site_label_4
_geom_torsion
_geom_torsion_publ_flag
C1 N1 C4 C3 0.04(17) no
C1 N1 C4 C9 179.55(14) no
C4 N1 C1 C2 -0.75(18) no
C5 N1 C1 C2 -176.98(14) no
C5 N1 C4 C3 176.28(14) no
C5 N1 C4 C9 -4.2(3) no
N1 C1 C2 C3 1.12(18) no
N1 C1 C2 C10 -179.25(13) no
C1 C2 C3 C4 -1.05(17) no
C1 C2 C3 C6 178.62(17) no
C1 C2 C10 C11 167.62(14) no
C1 C2 C10 C15 -70.20(19) no
C1 C2 C10 C16 47.5(2) no
C3 C2 C10 C11 -12.9(3) no
C3 C2 C10 C15 109.33(18) no
C3 C2 C10 C16 -132.94(17) no
C10 C2 C3 C4 179.36(15) no
C10 C2 C3 C6 -1.0(3) no
C2 C3 C4 N1 0.63(17) no
C2 C3 C4 C9 -178.91(13) no
C2 C3 C6 C7 177.40(17) no
C2 C3 C6 C13 -1.5(3) no
C4 C3 C6 C7 -3.0(3) no
C4 C3 C6 C13 178.09(13) no
C6 C3 C4 N1 -179.11(13) no
C6 C3 C4 C9 1.3(3) no
N1 C4 C9 C8 -178.30(14) no
C3 C4 C9 C8 1.1(3) no
C3 C6 C7 C8 2.2(3) no
C3 C6 C13 C12 -20.0(2) no
C3 C6 C13 C14 -134.47(15) no
C3 C6 C13 C19 104.66(17) no
C7 C6 C13 C12 161.07(14) no
C7 C6 C13 C14 46.56(18) no
C7 C6 C13 C19 -74.31(18) no
C13 C6 C7 C8 -178.74(14) no
C6 C7 C8 C9 0.4(3) no
C7 C8 C9 C4 -2.0(3) no
C2 C10 C11 C12 54.45(17) no
C2 C10 C11 C17 -72.50(17) no
C15 C10 C11 C12 -67.91(16) no
C15 C10 C11 C17 165.14(13) no
C16 C10 C11 C12 175.39(12) no
C16 C10 C11 C17 48.44(17) no
C10 C11 C12 O1 79.66(18) no
C10 C11 C12 C13 -98.83(15) no
C10 C11 C17 C18 156.50(12) no
C12 C11 C17 C18 29.28(17) no
C17 C11 C12 O1 -151.64(14) no
C17 C11 C12 C13 29.87(18) no
O1 C12 C13 C6 -105.98(16) no
O1 C12 C13 C14 9.2(2) no
O1 C12 C13 C19 130.57(15) no
C11 C12 C13 C6 72.55(17) no
C11 C12 C13 C14 -172.32(12) no
C11 C12 C13 C19 -50.90(18) no
C6 C13 C19 C18 -114.67(13) no
C6 C13 C19 C20 118.56(14) no
C12 C13 C19 C18 8.93(17) no
C12 C13 C19 C20 -117.85(14) no
C14 C13 C19 C18 127.17(13) no
C14 C13 C19 C20 0.39(18) no
C11 C17 C18 O2 44.89(17) no
C11 C17 C18 C19 -72.21(16) no
O2 C18 C19 C13 -71.89(15) no
O2 C18 C19 C20 55.82(16) no
C17 C18 C19 C13 48.87(16) no
C17 C18 C19 C20 176.59(12) no
C13 C19 C20 C21 -123.50(16) no
C18 C19 C20 C21 111.07(17) no
